data_7058413
loop_
_publ_author_name
'Peigneguy, Fanny'
'Allain, Magali'
'Cougnon, Charles'
'Fr\`ere, Pierre'
'Siegler, Benjamin'
'Bressy, Christine'
'Gohier, Fr\'ed\'eric'

_publ_section_title
;
 Syntheses and NMR and XRD studies of carbohydrate--ferrocene conjugates
;
_journal_issue 24
_journal_name_full 'New Journal of Chemistry'
_journal_page_first 9706
_journal_paper_doi 10.1039/C9NJ01563A
_journal_volume 43
_journal_year 2019
_chemical_absolute_configuration rmad
_chemical_formula_moiety 'C24 H26 Fe N4 O5'
_chemical_formula_sum 'C24 H26 Fe N4 O5'
_chemical_formula_weight 506.34
_space_group_IT_number 19
_space_group_name_Hall 'P 2ac 2ab'
_space_group_name_H-M_alt 'P 21 21 21'
_symmetry_cell_setting orthorhombic
_symmetry_Int_Tables_number 19
_symmetry_space_group_name_Hall 'P 2ac 2ab'
_symmetry_space_group_name_H-M 'P 21 21 21'
_atom_sites_solution_hydrogens geom
_atom_sites_solution_primary direct
_atom_sites_solution_secondary difmap
_audit_creation_date 2018-05-23T11:18:44-00:00
_audit_creation_method 'WinGX routine CIF_UPDATE'
_audit_update_record
;
2019-02-12 deposited with the CCDC.    2019-05-27 downloaded from the CCDC.
;
_cell_angle_alpha 90
_cell_angle_beta 90
_cell_angle_gamma 90
_cell_formula_units_Z 4
_cell_length_a 5.64600(10)
_cell_length_b 11.2718(2)
_cell_length_c 34.7200(5)
_cell_measurement_reflns_used 7307
_cell_measurement_temperature 150.0(5)
_cell_measurement_theta_max 76.252
_cell_measurement_theta_min 4.064
_cell_volume 2209.60(6)
_computing_cell_refinement 'CrysAlisPro 1.171.38.46 (Rigaku OD, 2015)'
_computing_data_collection 'CrysAlisPro 1.171.38.46 (Rigaku OD, 2015)'
_computing_data_reduction 'CrysAlisPro 1.171.38.46 (Rigaku OD, 2015)'
_computing_molecular_graphics 'DIAMOND 3.2k (Crystal Impact GbR, 2014)'
_computing_publication_material 'WinGX publication routines (Farrugia, 2012)'
_computing_structure_refinement 'SHELXL-2016/4 (Sheldrick, 2016)'
_computing_structure_solution 'SHELXS-2013/1 (Sheldrick, 2013)'
_diffrn_ambient_temperature 150.0(5)
_diffrn_detector_area_resol_mean 5.199
_diffrn_measured_fraction_theta_full 0.984
_diffrn_measured_fraction_theta_max 0.984
_diffrn_measurement_device_type 'SuperNova, Single source at offset, AtlasS2'
_diffrn_measurement_method '\w scans'
_diffrn_radiation_monochromator mirror
_diffrn_radiation_type CuK\a
_diffrn_radiation_wavelength 1.54184
_diffrn_reflns_av_R_equivalents 0.035
_diffrn_reflns_av_unetI/netI 0.041
_diffrn_reflns_Laue_measured_fraction_full 0.984
_diffrn_reflns_Laue_measured_fraction_max 0.984
_diffrn_reflns_limit_h_max 6
_diffrn_reflns_limit_h_min -7
_diffrn_reflns_limit_k_max 13
_diffrn_reflns_limit_k_min -14
_diffrn_reflns_limit_l_max 41
_diffrn_reflns_limit_l_min -27
_diffrn_reflns_number 10576
_diffrn_reflns_point_group_measured_fraction_full 0.979
_diffrn_reflns_point_group_measured_fraction_max 0.979
_diffrn_reflns_theta_full 76.354
_diffrn_reflns_theta_max 76.354
_diffrn_reflns_theta_min 2.545
_exptl_absorpt_coefficient_mu 5.863
_exptl_absorpt_correction_T_max 1
_exptl_absorpt_correction_T_min 0.39985
_exptl_absorpt_correction_type multi-scan
_exptl_absorpt_process_details
;
        CrysAlisPro 1.171.38.46 (Rigaku Oxford Diffraction, 2015)
        Empirical absorption correction using spherical harmonics,
 implemented in SCALE3 ABSPACK scaling algorithm.
;
_exptl_crystal_colour orange
_exptl_crystal_density_diffrn 1.522
_exptl_crystal_description plate
_exptl_crystal_F_000 1056
_exptl_crystal_size_max 0.285
_exptl_crystal_size_mid 0.213
_exptl_crystal_size_min 0.089
_refine_diff_density_max 0.341
_refine_diff_density_min -0.36
_refine_diff_density_rms 0.071
_refine_ls_abs_structure_details
;
 Flack x determined using 1739 quotients [(I+)-(I-)]/[(I+)+(I-)]
 (Parsons, Flack and Wagner, Acta Cryst. B69 (2013) 249-259).
;
_refine_ls_abs_structure_Flack -0.006(2)
_refine_ls_extinction_method none
_refine_ls_goodness_of_fit_ref 1.07
_refine_ls_hydrogen_treatment mixed
_refine_ls_matrix_type full
_refine_ls_number_parameters 311
_refine_ls_number_reflns 4534
_refine_ls_number_restraints 0
_refine_ls_restrained_S_all 1.07
_refine_ls_R_factor_all 0.0351
_refine_ls_R_factor_gt 0.0324
_refine_ls_shift/su_max 0.002
_refine_ls_shift/su_mean 0
_refine_ls_structure_factor_coef Fsqd
_refine_ls_weighting_details 'w=1/[\s^2^(Fo^2^)+(0.0498P)^2^+0.4340P] where P=(Fo^2^+2Fc^2^)/3'
_refine_ls_weighting_scheme calc
_refine_ls_wR_factor_gt 0.0816
_refine_ls_wR_factor_ref 0.0853
_reflns_Friedel_coverage 0.703
_reflns_Friedel_fraction_full 0.972
_reflns_Friedel_fraction_max 0.972
_reflns_number_gt 4394
_reflns_number_total 4534
_reflns_threshold_expression 'I > 2\s(I)'
_cod_data_source_file c9nj01563a2.cif
_cod_data_source_block fap068-150k
_cod_depositor_comments 'Adding full bibliography for 7058409--7058413.cif.'
_cod_database_code 7058413

loop_
_symmetry_equiv_pos_as_xyz
'x, y, z'
'-x+1/2, -y, z+1/2'
'x+1/2, -y+1/2, -z'
'-x, y+1/2, -z+1/2'

loop_
_atom_site_label
_atom_site_type_symbol
_atom_site_fract_x
_atom_site_fract_y
_atom_site_fract_z
_atom_site_U_iso_or_equiv
_atom_site_adp_type
_atom_site_occupancy
_atom_site_site_symmetry_order
_atom_site_calc_flag
_atom_site_refinement_flags_posn
_atom_site_refinement_flags_adp
C1 C 1.3047(6) 0.0532(3) 0.94658(9) 0.0291(6) Uani 1 1 d . .
C2 C 1.4788(6) 0.1261(3) 0.93128(9) 0.0331(7) Uani 1 1 d . .
H2 H 1.61363 0.092798 0.920333 0.04 Uiso 1 1 calc R U
C3 C 1.4529(6) 0.2487(3) 0.93222(9) 0.0317(6) Uani 1 1 d . .
H3 H 1.569862 0.297005 0.921741 0.038 Uiso 1 1 calc R U
C4 C 1.2545(5) 0.2991(3) 0.94861(8) 0.0261(6) Uani 1 1 d . .
C5 C 1.0794(6) 0.2285(3) 0.96440(9) 0.0306(6) Uani 1 1 d . .
H5 H 0.946294 0.26252 0.975647 0.037 Uiso 1 1 calc R U
C6 C 1.1053(6) 0.1049(3) 0.96322(10) 0.0323(6) Uani 1 1 d . .
H6 H 0.987953 0.056742 0.973664 0.039 Uiso 1 1 calc R U
C7 C 1.0364(5) 0.4811(3) 0.94511(8) 0.0247(5) Uani 1 1 d . .
H7 H 0.913414 0.44704 0.961676 0.03 Uiso 1 1 calc R U
C8 C 1.0710(6) 0.6124(3) 0.95385(8) 0.0277(6) Uani 1 1 d . .
H8 H 1.203604 0.641237 0.938232 0.033 Uiso 1 1 calc R U
C9 C 0.8499(6) 0.6817(3) 0.94224(9) 0.0275(6) Uani 1 1 d . .
H9 H 0.716878 0.656418 0.95841 0.033 Uiso 1 1 calc R U
C10 C 0.7896(5) 0.6583(2) 0.90032(8) 0.0260(6) Uani 1 1 d . .
H10 H 0.917254 0.688269 0.883843 0.031 Uiso 1 1 calc R U
C11 C 0.7633(5) 0.5244(3) 0.89455(8) 0.0234(5) Uani 1 1 d . .
H11 H 0.63067 0.494547 0.90996 0.028 Uiso 1 1 calc R U
C12 C 0.7247(6) 0.4951(3) 0.85252(8) 0.0281(6) Uani 1 1 d . .
H12A H 0.589844 0.539711 0.843028 0.034 Uiso 1 1 calc R U
H12B H 0.862784 0.519425 0.837892 0.034 Uiso 1 1 calc R U
C13 C 0.8364(5) 0.2771(3) 0.84809(7) 0.0228(5) Uani 1 1 d . .
H13 H 0.995651 0.279307 0.854915 0.027 Uiso 1 1 calc R U
C14 C 0.7045(5) 0.1801(3) 0.83765(8) 0.0213(5) Uani 1 1 d . .
C15 C 0.7723(5) 0.0558(3) 0.83319(8) 0.0220(5) Uani 1 1 d . .
C16 C 0.6253(5) -0.0375(2) 0.81845(8) 0.0234(5) Uani 1 1 d . .
H16 H 0.467655 -0.030238 0.811074 0.028 Uiso 1 1 calc R U
C17 C 0.7633(6) -0.1434(3) 0.81708(8) 0.0264(6) Uani 1 1 d . .
H17 H 0.711229 -0.217235 0.808651 0.032 Uiso 1 1 calc R U
C18 C 0.9952(5) -0.1164(3) 0.83089(9) 0.0273(6) Uani 1 1 d . .
H18 H 1.120608 -0.169454 0.833039 0.033 Uiso 1 1 calc R U
C19 C 1.0008(5) 0.0072(3) 0.84087(8) 0.0239(5) Uani 1 1 d . .
H19 H 1.130424 0.048294 0.850621 0.029 Uiso 1 1 calc R U
C20 C 0.9321(5) 0.1200(2) 0.74422(8) 0.0241(5) Uani 1 1 d . .
H20 H 0.880851 0.197599 0.747906 0.029 Uiso 1 1 calc R U
C21 C 0.7936(5) 0.0249(3) 0.72924(8) 0.0244(5) Uani 1 1 d . .
H21 H 0.636269 0.029723 0.721442 0.029 Uiso 1 1 calc R U
C22 C 0.9369(5) -0.0783(2) 0.72828(8) 0.0233(5) Uani 1 1 d . .
H22 H 0.889841 -0.152945 0.719839 0.028 Uiso 1 1 calc R U
C23 C 1.1656(5) -0.0478(2) 0.74249(8) 0.0225(5) Uani 1 1 d . .
H23 H 1.2939 -0.099004 0.744807 0.027 Uiso 1 1 calc R U
C24 C 1.1637(5) 0.0753(2) 0.75260(8) 0.0224(5) Uani 1 1 d . .
H24 H 1.289685 0.118348 0.762745 0.027 Uiso 1 1 calc R U
N1 N 1.3359(5) -0.0713(3) 0.94764(9) 0.0338(6) Uani 1 1 d . .
H1A H 1.462(5) -0.1020(13) 0.9389(4) 0.041 Uiso 1 1 calc R U
H1B H 1.229(4) -0.1151(18) 0.9570(4) 0.041 Uiso 1 1 calc R U
N2 N 0.6827(4) 0.3686(2) 0.84623(7) 0.0229(5) Uani 1 1 d . .
N3 N 0.4663(5) 0.3324(2) 0.83516(8) 0.0291(5) Uani 1 1 d . .
N4 N 0.4786(4) 0.2176(2) 0.82986(8) 0.0286(5) Uani 1 1 d . .
O1 O 1.2527(4) 0.42342(19) 0.95078(6) 0.0291(4) Uani 1 1 d . .
O2 O 0.9776(4) 0.46603(17) 0.90559(6) 0.0249(4) Uani 1 1 d . .
O3 O 1.1281(5) 0.6307(2) 0.99297(7) 0.0382(5) Uani 1 1 d . .
H3A H 1.025242 0.60112 1.006589 0.057 Uiso 1 1 calc R U
O4 O 0.8847(5) 0.80581(19) 0.94688(7) 0.0358(5) Uani 1 1 d . .
H4 H 0.836387 0.826312 0.968138 0.054 Uiso 1 1 calc R U
O5 O 0.5723(5) 0.7145(2) 0.89012(7) 0.0350(5) Uani 1 1 d . .
H5A H 0.599351 0.770597 0.875728 0.053 Uiso 1 1 calc R U
FE1 Fe 0.91440(7) -0.01508(3) 0.78375(2) 0.01758(12) Uani 1 1 d . .

loop_
_atom_site_aniso_label
_atom_site_aniso_U_11
_atom_site_aniso_U_22
_atom_site_aniso_U_33
_atom_site_aniso_U_23
_atom_site_aniso_U_13
_atom_site_aniso_U_12
C1 0.0300(15) 0.0296(14) 0.0276(14) 0.0001(11) -0.0008(11) -0.0007(12)
C2 0.0327(16) 0.0355(15) 0.0313(15) -0.0002(12) 0.0080(12) 0.0015(13)
C3 0.0318(16) 0.0355(15) 0.0277(14) 0.0031(12) 0.0072(12) -0.0044(13)
C4 0.0257(13) 0.0286(14) 0.0241(13) 0.0008(10) -0.0038(10) -0.0017(11)
C5 0.0249(14) 0.0293(14) 0.0375(16) 0.0025(11) 0.0040(12) 0.0010(12)
C6 0.0273(15) 0.0312(15) 0.0384(17) 0.0031(12) 0.0019(13) -0.0043(13)
C7 0.0260(13) 0.0247(12) 0.0236(13) -0.0022(10) -0.0023(10) -0.0028(11)
C8 0.0316(15) 0.0270(13) 0.0246(13) -0.0053(10) 0.0013(12) -0.0084(12)
C9 0.0331(15) 0.0229(13) 0.0265(14) -0.0051(10) 0.0080(11) -0.0045(11)
C10 0.0303(15) 0.0205(13) 0.0270(14) -0.0002(10) 0.0067(11) 0.0008(11)
C11 0.0265(13) 0.0228(12) 0.0208(12) -0.0012(10) 0.0024(10) -0.0002(11)
C12 0.0353(14) 0.0234(13) 0.0254(14) -0.0005(11) -0.0014(11) 0.0011(12)
C13 0.0207(12) 0.0300(13) 0.0176(12) -0.0031(10) 0.0003(9) -0.0005(10)
C14 0.0182(12) 0.0276(13) 0.0179(12) -0.0035(9) 0.0009(9) 0.0001(10)
C15 0.0200(12) 0.0263(13) 0.0198(12) -0.0018(10) 0.0021(10) -0.0005(10)
C16 0.0190(12) 0.0277(13) 0.0236(12) -0.0016(10) 0.0041(9) -0.0032(10)
C17 0.0293(14) 0.0248(13) 0.0251(14) 0.0043(11) 0.0067(11) -0.0037(11)
C18 0.0271(14) 0.0272(14) 0.0276(14) 0.0058(11) 0.0041(11) 0.0041(11)
C19 0.0225(12) 0.0300(14) 0.0191(12) -0.0003(10) -0.0006(9) 0.0021(11)
C20 0.0261(13) 0.0208(12) 0.0254(13) 0.0037(9) 0.0013(11) -0.0002(11)
C21 0.0217(12) 0.0299(14) 0.0217(12) 0.0023(10) -0.0011(9) -0.0013(11)
C22 0.0239(13) 0.0244(12) 0.0218(12) -0.0042(9) 0.0007(10) -0.0016(11)
C23 0.0188(12) 0.0248(13) 0.0238(13) -0.0014(10) 0.0039(10) -0.0002(10)
C24 0.0219(12) 0.0230(12) 0.0222(12) 0.0011(10) 0.0021(10) -0.0061(10)
N1 0.0335(14) 0.0291(13) 0.0389(15) 0.0002(11) 0.0048(11) 0.0011(11)
N2 0.0261(11) 0.0246(11) 0.0181(10) -0.0034(8) -0.0016(8) 0.0004(9)
N3 0.0244(12) 0.0312(12) 0.0317(13) -0.0070(10) -0.0065(10) 0.0039(10)
N4 0.0230(12) 0.0312(12) 0.0315(13) -0.0085(10) -0.0048(9) 0.0033(10)
O1 0.0264(10) 0.0256(10) 0.0353(11) 0.0002(8) -0.0038(9) -0.0044(8)
O2 0.0296(10) 0.0241(9) 0.0211(9) -0.0049(7) -0.0005(7) 0.0026(8)
O3 0.0444(14) 0.0435(13) 0.0268(11) -0.0095(9) -0.0029(9) -0.0144(11)
O4 0.0451(13) 0.0237(10) 0.0385(12) -0.0100(8) 0.0112(10) -0.0053(9)
O5 0.0373(12) 0.0316(10) 0.0361(12) 0.0042(9) 0.0050(10) 0.0074(10)
FE1 0.01649(19) 0.01813(18) 0.01813(19) -0.00086(14) 0.00158(14) -0.00069(14)

loop_
_atom_type_symbol
_atom_type_description
_atom_type_scat_dispersion_real
_atom_type_scat_dispersion_imag
_atom_type_scat_source
C C 0.0181 0.0091 'International Tables Vol C Tables 4.2.6.8 and 6.1.1.4'
H H 0 0 'International Tables Vol C Tables 4.2.6.8 and 6.1.1.4'
N N 0.0311 0.018 'International Tables Vol C Tables 4.2.6.8 and 6.1.1.4'
O O 0.0492 0.0322 'International Tables Vol C Tables 4.2.6.8 and 6.1.1.4'
Fe Fe -1.1336 3.1974 'International Tables Vol C Tables 4.2.6.8 and 6.1.1.4'

loop_
_geom_angle_atom_site_label_1
_geom_angle_atom_site_label_2
_geom_angle_atom_site_label_3
_geom_angle
C2 C1 C6 119.0(3)
C2 C1 N1 120.6(3)
C6 C1 N1 120.3(3)
C1 C2 C3 120.4(3)
C1 C2 H2 119.8
C3 C2 H2 119.8
C4 C3 C2 120.3(3)
C4 C3 H3 119.9
C2 C3 H3 119.9
C3 C4 C5 120.5(3)
C3 C4 O1 116.0(3)
C5 C4 O1 123.3(3)
C4 C5 C6 119.1(3)
C4 C5 H5 120.5
C6 C5 H5 120.5
C1 C6 C5 120.8(3)
C1 C6 H6 119.6
C5 C6 H6 119.6
O1 C7 O2 106.5(2)
O1 C7 C8 108.2(2)
O2 C7 C8 109.8(2)
O1 C7 H7 110.7
O2 C7 H7 110.7
C8 C7 H7 110.7
O3 C8 C7 111.3(2)
O3 C8 C9 111.5(3)
C7 C8 C9 109.9(2)
O3 C8 H8 108
C7 C8 H8 108
C9 C8 H8 108
O4 C9 C10 108.1(2)
O4 C9 C8 111.1(3)
C10 C9 C8 110.4(2)
O4 C9 H9 109.1
C10 C9 H9 109.1
C8 C9 H9 109.1
O5 C10 C9 110.7(2)
O5 C10 C11 108.8(2)
C9 C10 C11 108.6(2)
O5 C10 H10 109.6
C9 C10 H10 109.6
C11 C10 H10 109.6
O2 C11 C12 106.3(2)
O2 C11 C10 109.7(2)
C12 C11 C10 110.9(2)
O2 C11 H11 110
C12 C11 H11 110
C10 C11 H11 110
N2 C12 C11 112.4(2)
N2 C12 H12A 109.1
C11 C12 H12A 109.1
N2 C12 H12B 109.1
C11 C12 H12B 109.1
H12A C12 H12B 107.9
N2 C13 C14 104.3(2)
N2 C13 H13 127.8
C14 C13 H13 127.8
N4 C14 C13 108.2(3)
N4 C14 C15 121.2(3)
C13 C14 C15 130.6(3)
C19 C15 C16 107.9(2)
C19 C15 C14 125.8(3)
C16 C15 C14 126.2(3)
C19 C15 FE1 69.76(15)
C16 C15 FE1 69.07(15)
C14 C15 FE1 124.3(2)
C17 C16 C15 108.0(3)
C17 C16 FE1 69.37(16)
C15 C16 FE1 69.98(15)
C17 C16 H16 126
C15 C16 H16 126
FE1 C16 H16 126.2
C16 C17 C18 108.1(3)
C16 C17 FE1 69.74(16)
C18 C17 FE1 69.85(17)
C16 C17 H17 125.9
C18 C17 H17 125.9
FE1 C17 H17 126.1
C17 C18 C19 108.0(3)
C17 C18 FE1 69.27(17)
C19 C18 FE1 69.92(16)
C17 C18 H18 126
C19 C18 H18 126
FE1 C18 H18 126.4
C15 C19 C18 107.9(3)
C15 C19 FE1 69.66(16)
C18 C19 FE1 69.13(16)
C15 C19 H19 126
C18 C19 H19 126
FE1 C19 H19 126.7
C21 C20 C24 108.1(2)
C21 C20 FE1 70.08(15)
C24 C20 FE1 69.36(15)
C21 C20 H20 125.9
C24 C20 H20 125.9
FE1 C20 H20 126.2
C22 C21 C20 108.2(2)
C22 C21 FE1 69.71(15)
C20 C21 FE1 69.38(16)
C22 C21 H21 125.9
C20 C21 H21 125.9
FE1 C21 H21 126.6
C21 C22 C23 108.1(2)
C21 C22 FE1 70.04(15)
C23 C22 FE1 69.40(15)
C21 C22 H22 125.9
C23 C22 H22 125.9
FE1 C22 H22 126.2
C22 C23 C24 108.2(2)
C22 C23 FE1 70.02(15)
C24 C23 FE1 69.46(16)
C22 C23 H23 125.9
C24 C23 H23 125.9
FE1 C23 H23 126.2
C20 C24 C23 107.3(2)
C20 C24 FE1 69.77(15)
C23 C24 FE1 69.63(15)
C20 C24 H24 126.3
C23 C24 H24 126.3
FE1 C24 H24 125.8
C1 N1 H1A 120
C1 N1 H1B 120
H1A N1 H1B 120
N3 N2 C13 111.5(2)
N3 N2 C12 119.1(2)
C13 N2 C12 129.4(3)
N4 N3 N2 107.0(2)
N3 N4 C14 109.0(2)
C7 O1 C4 117.6(2)
C7 O2 C11 113.7(2)
C8 O3 H3A 109.5
C9 O4 H4 109.5
C10 O5 H5A 109.5
C17 FE1 C16 40.88(12)
C17 FE1 C24 160.16(12)
C16 FE1 C24 157.22(11)
C17 FE1 C18 40.88(13)
C16 FE1 C18 68.77(12)
C24 FE1 C18 123.15(12)
C17 FE1 C23 123.96(12)
C16 FE1 C23 160.43(11)
C24 FE1 C23 40.92(10)
C18 FE1 C23 107.72(12)
C17 FE1 C20 157.82(13)
C16 FE1 C20 121.64(12)
C24 FE1 C20 40.87(11)
C18 FE1 C20 159.66(12)
C23 FE1 C20 68.43(11)
C17 FE1 C15 68.83(12)
C16 FE1 C15 40.95(11)
C24 FE1 C15 121.05(12)
C18 FE1 C15 68.68(12)
C23 FE1 C15 157.44(11)
C20 FE1 C15 106.79(11)
C17 FE1 C22 108.14(12)
C16 FE1 C22 123.93(12)
C24 FE1 C22 68.61(11)
C18 FE1 C22 122.78(12)
C23 FE1 C22 40.58(11)
C20 FE1 C22 68.15(11)
C15 FE1 C22 160.06(12)
C17 FE1 C19 68.83(12)
C16 FE1 C19 68.68(11)
C24 FE1 C19 106.58(12)
C18 FE1 C19 40.95(12)
C23 FE1 C19 122.12(11)
C20 FE1 C19 122.85(12)
C15 FE1 C19 40.59(11)
C22 FE1 C19 158.41(11)
C17 FE1 C21 122.51(12)
C16 FE1 C21 107.69(12)
C24 FE1 C21 68.51(11)
C18 FE1 C21 158.38(12)
C23 FE1 C21 68.07(11)
C20 FE1 C21 40.53(12)
C15 FE1 C21 123.51(12)
C22 FE1 C21 40.26(12)
C19 FE1 C21 159.47(12)

loop_
_geom_bond_atom_site_label_1
_geom_bond_atom_site_label_2
_geom_bond_distance
C1 C2 1.387(5)
C1 C6 1.393(5)
C1 N1 1.415(4)
C2 C3 1.390(5)
C2 H2 0.93
C3 C4 1.379(5)
C3 H3 0.93
C4 C5 1.382(4)
C4 O1 1.404(4)
C5 C6 1.402(4)
C5 H5 0.93
C6 H6 0.93
C7 O1 1.398(4)
C7 O2 1.422(3)
C7 C8 1.524(4)
C7 H7 0.98
C8 O3 1.411(4)
C8 C9 1.526(5)
C8 H8 0.98
C9 O4 1.422(3)
C9 C10 1.518(4)
C9 H9 0.98
C10 O5 1.426(4)
C10 C11 1.530(4)
C10 H10 0.98
C11 O2 1.430(4)
C11 C12 1.512(4)
C11 H11 0.98
C12 N2 1.462(4)
C12 H12A 0.97
C12 H12B 0.97
C13 N2 1.349(4)
C13 C14 1.371(4)
C13 H13 0.93
C14 N4 1.371(4)
C14 C15 1.461(4)
C15 C19 1.427(4)
C15 C16 1.434(4)
C15 FE1 2.056(3)
C16 C17 1.426(4)
C16 FE1 2.044(3)
C16 H16 0.93
C17 C18 1.427(5)
C17 FE1 2.039(3)
C17 H17 0.93
C18 C19 1.436(4)
C18 FE1 2.047(3)
C18 H18 0.93
C19 FE1 2.058(3)
C19 H19 0.93
C20 C21 1.425(4)
C20 C24 1.431(4)
C20 FE1 2.052(3)
C20 H20 0.93
C21 C22 1.417(4)
C21 FE1 2.062(3)
C21 H21 0.93
C22 C23 1.424(4)
C22 FE1 2.057(3)
C22 H22 0.93
C23 C24 1.432(4)
C23 FE1 2.049(3)
C23 H23 0.93
C24 FE1 2.047(3)
C24 H24 0.93
N1 H1A 0.85(3)
N1 H1B 0.85(3)
N2 N3 1.345(4)
N3 N4 1.310(4)
O3 H3A 0.82
O4 H4 0.82
O5 H5A 0.82
